data_4066941
loop_
_publ_author_name
'Braun, Markus'
'Frank, Walter'
'Reiss, Guido J.'
'Ganter, Christian'

_publ_section_title
;
 An N-Heterocyclic Carbene Ligand with an Oxalamide Backbone
;
_journal_issue 20
_journal_name_full Organometallics
_journal_page_first 4418
_journal_paper_doi 10.1021/om100728n
_journal_volume 29
_journal_year 2010
_chemical_formula_moiety 'C42 H44 N4 O4, C H2 Cl2'
_chemical_formula_sum 'C43 H46 Cl2 N4 O4'
_chemical_formula_weight 753.74
_chemical_name_systematic
; 
 ? 
;
_space_group_IT_number 14
_symmetry_cell_setting monoclinic
_symmetry_space_group_name_Hall '-P 2ybc'
_symmetry_space_group_name_H-M 'P 1 21/c 1'
_atom_sites_solution_hydrogens geom
_atom_sites_solution_primary direct
_atom_sites_solution_secondary difmap
_audit_creation_method SHELXL-97
_cell_angle_alpha 90.00
_cell_angle_beta 112.529(3)
_cell_angle_gamma 90.00
_cell_formula_units_Z 4
_cell_length_a 12.1086(3)
_cell_length_b 29.7069(8)
_cell_length_c 11.7746(3)
_cell_measurement_reflns_used 14021
_cell_measurement_temperature 290(2)
_cell_measurement_theta_max 28.8255
_cell_measurement_theta_min 3.3142
_cell_volume 3912.21(19)
_computing_cell_refinement
;
CrysAlisPro Version 1.171.33.52 (Oxford Diffraction Ltd., 2009)
;
_computing_data_collection
;
CrysAlisPro Version 1.171.33.52 (Oxford Diffraction Ltd., 2009)
;
_computing_data_reduction
;
CrysAlisPro Version 1.171.33.52 (Oxford Diffraction Ltd., 2009)
;
_computing_structure_refinement 'SHELXL-97 (Sheldrick, 1997)'
_computing_structure_solution 'SHELXS-97 (Sheldrick, 1990)'
_diffrn_ambient_temperature 290(2)
_diffrn_measured_fraction_theta_full 0.991
_diffrn_measured_fraction_theta_max 0.991
_diffrn_measurement_device_type Xcalibur
_diffrn_measurement_method '\w scans'
_diffrn_radiation_monochromator graphite
_diffrn_radiation_source 'Enhance (Mo) X-ray Source'
_diffrn_radiation_type 'Mo K\a'
_diffrn_radiation_wavelength 0.71073
_diffrn_reflns_av_R_equivalents 0.0457
_diffrn_reflns_av_sigmaI/netI 0.0389
_diffrn_reflns_limit_h_max 14
_diffrn_reflns_limit_h_min -14
_diffrn_reflns_limit_k_max 35
_diffrn_reflns_limit_k_min -35
_diffrn_reflns_limit_l_max 13
_diffrn_reflns_limit_l_min -13
_diffrn_reflns_number 41679
_diffrn_reflns_theta_full 25.00
_diffrn_reflns_theta_max 25.00
_diffrn_reflns_theta_min 5.10
_diffrn_standards_decay_% 0
_exptl_absorpt_coefficient_mu 0.213
_exptl_absorpt_correction_type none
_exptl_crystal_colour colourless
_exptl_crystal_density_diffrn 1.280
_exptl_crystal_density_method 'not measured'
_exptl_crystal_description prism
_exptl_crystal_F_000 1592
_exptl_crystal_size_max 0.30
_exptl_crystal_size_mid 0.25
_exptl_crystal_size_min 0.20
_refine_diff_density_max 0.676
_refine_diff_density_min -0.731
_refine_diff_density_rms 0.048
_refine_ls_extinction_method none
_refine_ls_goodness_of_fit_ref 1.115
_refine_ls_hydrogen_treatment constr
_refine_ls_matrix_type full
_refine_ls_number_parameters 478
_refine_ls_number_reflns 6824
_refine_ls_number_restraints 0
_refine_ls_restrained_S_all 1.115
_refine_ls_R_factor_all 0.1021
_refine_ls_R_factor_gt 0.0651
_refine_ls_shift/su_max 0.000
_refine_ls_shift/su_mean 0.000
_refine_ls_structure_factor_coef Fsqd
_refine_ls_weighting_details 'calc w=1/[\s^2^(Fo^2^)+(0.0000P)^2^+5.0000P] where P=(Fo^2^+2Fc^2^)/3'
_refine_ls_weighting_scheme calc
_refine_ls_wR_factor_gt 0.1157
_refine_ls_wR_factor_ref 0.1231
_reflns_number_gt 4380
_reflns_number_total 6824
_reflns_threshold_expression >2sigma(I)
_cod_data_source_file om100728n_si_004.cif
_cod_data_source_block Ganter_Braun_ReisS
_cod_depositor_comments
;
The following automatic conversions were performed:
'_atom_site_symetry_multiplicity' tag replaced with
'_atom_site_symmetry_multiplicity'.

Automatic conversion script
Id: cif_correct_tags 1440 2010-10-19 06:21:57Z saulius 

The following automatic conversions were performed:

'_exptl_absorpt_correction_type' value 'None' changed to 'none'
according to /home/saulius/struct/CIF-dictionaries/cif_core.dic
dictionary named 'cif_core.dic' version 2.4.1 from 2010-06-29.

Automatic conversion script
Id: cif_fix_values 1715 2011-07-08 13:25:40Z adriana 
;
_cod_database_code 4066941

loop_
_symmetry_equiv_pos_as_xyz
'x, y, z'
'-x, y+1/2, -z+1/2'
'-x, -y, -z'
'x, -y-1/2, z-1/2'

loop_
_atom_site_label
_atom_site_type_symbol
_atom_site_fract_x
_atom_site_fract_y
_atom_site_fract_z
_atom_site_U_iso_or_equiv
_atom_site_adp_type
_atom_site_occupancy
_atom_site_symmetry_multiplicity
_atom_site_calc_flag
_atom_site_refinement_flags
Cl1 Cl 0.2893(2) 0.08329(6) 0.14128(16) 0.1946(11) Uani 1 1 d .
Cl2 Cl 0.15586(19) 0.16350(8) 0.0674(3) 0.2380(15) Uani 1 1 d .
N1 N 0.7130(2) 0.13013(8) 0.3564(2) 0.0321(5) Uani 1 1 d .
N2 N 0.6013(2) 0.14788(8) 0.4663(2) 0.0330(6) Uani 1 1 d .
N3 N 0.9322(2) 0.11760(8) 0.5881(2) 0.0356(6) Uani 1 1 d .
N4 N 0.8201(2) 0.11113(8) 0.7030(2) 0.0354(6) Uani 1 1 d .
O1 O 0.57609(19) 0.15151(8) 0.16377(19) 0.0522(6) Uani 1 1 d .
O2 O 0.44153(19) 0.18085(9) 0.3098(2) 0.0580(7) Uani 1 1 d .
O4 O 0.9683(2) 0.08799(9) 0.8851(2) 0.0637(7) Uani 1 1 d .
O3 O 1.1171(2) 0.10168(9) 0.7412(2) 0.0630(7) Uani 1 1 d .
C1 C 0.7155(2) 0.13038(9) 0.4787(2) 0.0298(6) Uani 1 1 d .
C2 C 0.6078(3) 0.14864(10) 0.2741(3) 0.0375(7) Uani 1 1 d .
C3 C 0.5371(3) 0.16202(11) 0.3475(3) 0.0390(7) Uani 1 1 d .
C4 C 0.8125(2) 0.12109(9) 0.5820(2) 0.0311(6) Uani 1 1 d .
C5 C 1.0095(3) 0.10502(11) 0.7048(3) 0.0444(8) Uani 1 1 d .
C6 C 0.9357(3) 0.09963(11) 0.7791(3) 0.0445(8) Uani 1 1 d .
C11 C 0.7737(2) 0.10020(10) 0.2999(2) 0.0334(7) Uani 1 1 d .
C12 C 0.8311(3) 0.11949(10) 0.2298(3) 0.0361(7) Uani 1 1 d .
C13 C 0.8751(3) 0.09078(12) 0.1638(3) 0.0462(8) Uani 1 1 d .
H13 H 0.9162 0.1031 0.1188 0.055 Uiso 1 1 calc R
C14 C 0.8602(3) 0.04475(12) 0.1627(3) 0.0496(9) Uani 1 1 d .
C15 C 0.7987(3) 0.02720(11) 0.2299(3) 0.0500(9) Uani 1 1 d .
H15 H 0.7881 -0.0038 0.2301 0.060 Uiso 1 1 calc R
C16 C 0.7522(3) 0.05405(10) 0.2971(3) 0.0398(7) Uani 1 1 d .
C17 C 0.8426(3) 0.16941(11) 0.2176(3) 0.0460(8) Uani 1 1 d .
H17A H 0.7682 0.1813 0.1607 0.069 Uiso 1 1 calc R
H17B H 0.9047 0.1754 0.1879 0.069 Uiso 1 1 calc R
H17C H 0.8621 0.1834 0.2964 0.069 Uiso 1 1 calc R
C18 C 0.9079(4) 0.01509(14) 0.0877(4) 0.0793(13) Uani 1 1 d .
H18A H 0.8475 0.0112 0.0068 0.119 Uiso 1 1 calc R
H18B H 0.9295 -0.0137 0.1269 0.119 Uiso 1 1 calc R
H18C H 0.9771 0.0289 0.0817 0.119 Uiso 1 1 calc R
C19 C 0.6744(4) 0.03314(13) 0.3557(4) 0.0665(11) Uani 1 1 d .
H19A H 0.6382 0.0063 0.3117 0.100 Uiso 1 1 calc R
H19B H 0.6131 0.0541 0.3533 0.100 Uiso 1 1 calc R
H19C H 0.7221 0.0257 0.4396 0.100 Uiso 1 1 calc R
C21 C 0.5461(2) 0.15766(10) 0.5536(3) 0.0338(7) Uani 1 1 d .
C22 C 0.4680(2) 0.12579(10) 0.5677(3) 0.0364(7) Uani 1 1 d .
C23 C 0.4054(3) 0.13739(12) 0.6399(3) 0.0462(8) Uani 1 1 d .
H23 H 0.3556 0.1161 0.6536 0.055 Uiso 1 1 calc R
C24 C 0.4141(3) 0.17940(13) 0.6924(3) 0.0520(9) Uani 1 1 d .
C25 C 0.4856(3) 0.21105(12) 0.6685(3) 0.0525(9) Uani 1 1 d .
H25 H 0.4901 0.2398 0.7012 0.063 Uiso 1 1 calc R
C26 C 0.5512(3) 0.20138(10) 0.5970(3) 0.0406(8) Uani 1 1 d .
C27 C 0.4460(3) 0.08142(11) 0.5016(3) 0.0495(8) Uani 1 1 d .
H27A H 0.3989 0.0625 0.5319 0.074 Uiso 1 1 calc R
H27B H 0.5211 0.0670 0.5157 0.074 Uiso 1 1 calc R
H27C H 0.4039 0.0863 0.4151 0.074 Uiso 1 1 calc R
C28 C 0.3455(4) 0.19065(17) 0.7727(4) 0.0865(15) Uani 1 1 d .
H28A H 0.3958 0.1858 0.8575 0.130 Uiso 1 1 calc R
H28B H 0.2763 0.1717 0.7508 0.130 Uiso 1 1 calc R
H28C H 0.3209 0.2216 0.7608 0.130 Uiso 1 1 calc R
C29 C 0.6186(3) 0.23844(11) 0.5643(4) 0.0596(10) Uani 1 1 d .
H29A H 0.5762 0.2663 0.5564 0.089 Uiso 1 1 calc R
H29B H 0.6258 0.2314 0.4878 0.089 Uiso 1 1 calc R
H29C H 0.6969 0.2412 0.6279 0.089 Uiso 1 1 calc R
C31 C 0.9899(2) 0.14368(11) 0.5214(3) 0.0385(7) Uani 1 1 d .
C32 C 0.9936(3) 0.19030(12) 0.5330(3) 0.0472(8) Uani 1 1 d .
C33 C 1.0636(3) 0.21411(13) 0.4836(4) 0.0611(10) Uani 1 1 d .
H33 H 1.0651 0.2454 0.4886 0.073 Uiso 1 1 calc R
C34 C 1.1303(3) 0.19320(15) 0.4279(4) 0.0620(11) Uani 1 1 d .
C35 C 1.1275(3) 0.14683(15) 0.4219(3) 0.0587(10) Uani 1 1 d .
H35 H 1.1725 0.1323 0.3843 0.070 Uiso 1 1 calc R
C36 C 1.0598(3) 0.12098(12) 0.4700(3) 0.0463(8) Uani 1 1 d .
C37 C 0.9315(4) 0.21533(13) 0.6023(4) 0.0753(13) Uani 1 1 d .
H37A H 0.8466 0.2144 0.5567 0.113 Uiso 1 1 calc R
H37B H 0.9580 0.2461 0.6134 0.113 Uiso 1 1 calc R
H37C H 0.9501 0.2015 0.6812 0.113 Uiso 1 1 calc R
C38 C 1.2069(4) 0.22025(18) 0.3771(4) 0.0950(16) Uani 1 1 d .
H38A H 1.2886 0.2195 0.4342 0.143 Uiso 1 1 calc R
H38B H 1.1794 0.2508 0.3645 0.143 Uiso 1 1 calc R
H38C H 1.2014 0.2075 0.3001 0.143 Uiso 1 1 calc R
C39 C 1.0679(3) 0.07047(13) 0.4698(3) 0.0619(10) Uani 1 1 d .
H39A H 1.1061 0.0613 0.4157 0.093 Uiso 1 1 calc R
H39B H 0.9889 0.0578 0.4421 0.093 Uiso 1 1 calc R
H39C H 1.1137 0.0601 0.5516 0.093 Uiso 1 1 calc R
C41 C 0.7312(3) 0.10118(10) 0.7541(3) 0.0371(7) Uani 1 1 d .
C42 C 0.6887(3) 0.05737(11) 0.7472(3) 0.0431(8) Uani 1 1 d .
C43 C 0.6149(3) 0.04774(12) 0.8101(3) 0.0526(9) Uani 1 1 d .
H43 H 0.5831 0.0189 0.8041 0.063 Uiso 1 1 calc R
C44 C 0.5872(3) 0.07903(13) 0.8807(3) 0.0540(9) Uani 1 1 d .
C45 C 0.6395(3) 0.12128(12) 0.8930(3) 0.0485(9) Uani 1 1 d .
H45 H 0.6243 0.1424 0.9435 0.058 Uiso 1 1 calc R
C46 C 0.7131(3) 0.13293(11) 0.8328(3) 0.0399(7) Uani 1 1 d .
C47 C 0.7268(4) 0.02027(12) 0.6837(3) 0.0614(10) Uani 1 1 d .
H47A H 0.7880 0.0312 0.6578 0.092 Uiso 1 1 calc R
H47B H 0.6594 0.0104 0.6133 0.092 Uiso 1 1 calc R
H47C H 0.7573 -0.0045 0.7394 0.092 Uiso 1 1 calc R
C48 C 0.5046(4) 0.06762(16) 0.9455(4) 0.0841(14) Uani 1 1 d .
H48A H 0.4338 0.0858 0.9128 0.126 Uiso 1 1 calc R
H48B H 0.5445 0.0735 1.0319 0.126 Uiso 1 1 calc R
H48C H 0.4831 0.0364 0.9331 0.126 Uiso 1 1 calc R
C49 C 0.7778(3) 0.17740(11) 0.8576(3) 0.0525(9) Uani 1 1 d .
H49A H 0.7364 0.1983 0.8894 0.079 Uiso 1 1 calc R
H49B H 0.7805 0.1890 0.7826 0.079 Uiso 1 1 calc R
H49C H 0.8578 0.1732 0.9167 0.079 Uiso 1 1 calc R
C50 C 0.2568(4) 0.12814(17) 0.0497(4) 0.0925(15) Uani 1 1 d .
H50A H 0.3300 0.1447 0.0644 0.111 Uiso 1 1 calc R
H50B H 0.2266 0.1179 -0.0350 0.111 Uiso 1 1 calc R

loop_
_atom_site_aniso_label
_atom_site_aniso_U_11
_atom_site_aniso_U_22
_atom_site_aniso_U_33
_atom_site_aniso_U_23
_atom_site_aniso_U_13
_atom_site_aniso_U_12
Cl1 0.291(3) 0.1013(13) 0.1116(13) 0.0359(11) -0.0121(14) -0.0441(15)
Cl2 0.1307(16) 0.162(2) 0.342(3) -0.111(2) 0.0018(19) 0.0345(14)
N1 0.0316(13) 0.0346(14) 0.0305(13) 0.0017(11) 0.0124(11) 0.0054(11)
N2 0.0295(13) 0.0359(14) 0.0337(13) -0.0014(11) 0.0120(11) 0.0024(11)
N3 0.0296(13) 0.0417(15) 0.0338(13) 0.0036(11) 0.0101(11) 0.0032(11)
N4 0.0341(14) 0.0402(15) 0.0295(13) 0.0017(11) 0.0095(11) -0.0002(11)
O1 0.0472(13) 0.0739(17) 0.0319(12) 0.0084(11) 0.0111(10) 0.0144(12)
O2 0.0402(13) 0.0791(18) 0.0510(14) 0.0078(13) 0.0133(11) 0.0238(13)
O4 0.0579(15) 0.089(2) 0.0367(13) 0.0173(13) 0.0094(11) 0.0106(14)
O3 0.0341(13) 0.095(2) 0.0506(14) 0.0117(14) 0.0063(11) 0.0100(13)
C1 0.0312(15) 0.0268(16) 0.0324(15) -0.0030(12) 0.0134(13) -0.0013(12)
C2 0.0334(17) 0.0428(19) 0.0336(17) 0.0011(14) 0.0099(14) 0.0028(14)
C3 0.0344(17) 0.0409(19) 0.0406(18) 0.0006(15) 0.0132(14) 0.0032(14)
C4 0.0328(16) 0.0291(16) 0.0311(15) -0.0027(12) 0.0120(13) -0.0004(12)
C5 0.0373(19) 0.048(2) 0.0412(18) 0.0030(16) 0.0078(15) 0.0058(15)
C6 0.0432(19) 0.049(2) 0.0361(18) 0.0042(16) 0.0096(15) 0.0035(16)
C11 0.0335(16) 0.0375(18) 0.0285(15) -0.0005(13) 0.0110(13) 0.0082(13)
C12 0.0353(16) 0.0422(19) 0.0309(16) 0.0060(14) 0.0126(13) 0.0078(14)
C13 0.0461(19) 0.059(2) 0.0393(18) 0.0091(16) 0.0229(16) 0.0148(17)
C14 0.056(2) 0.054(2) 0.0394(19) 0.0002(17) 0.0198(17) 0.0193(18)
C15 0.066(2) 0.037(2) 0.0437(19) -0.0010(16) 0.0173(18) 0.0108(17)
C16 0.0463(19) 0.0387(19) 0.0342(16) 0.0010(14) 0.0151(14) 0.0012(15)
C17 0.0468(19) 0.048(2) 0.0454(19) 0.0112(16) 0.0200(16) 0.0050(16)
C18 0.103(3) 0.076(3) 0.073(3) -0.005(2) 0.050(3) 0.030(3)
C19 0.092(3) 0.055(2) 0.069(3) -0.012(2) 0.049(2) -0.023(2)
C21 0.0285(15) 0.0377(18) 0.0357(16) -0.0051(14) 0.0129(13) 0.0006(13)
C22 0.0294(16) 0.0416(18) 0.0347(16) -0.0029(14) 0.0086(13) -0.0020(14)
C23 0.0347(17) 0.063(2) 0.0421(18) -0.0042(17) 0.0164(15) -0.0092(16)
C24 0.0380(19) 0.075(3) 0.047(2) -0.0159(19) 0.0208(16) 0.0007(18)
C25 0.048(2) 0.052(2) 0.057(2) -0.0218(18) 0.0192(18) 0.0030(17)
C26 0.0348(17) 0.0367(19) 0.0486(19) -0.0088(15) 0.0141(15) -0.0013(14)
C27 0.051(2) 0.047(2) 0.0485(19) -0.0089(17) 0.0178(16) -0.0132(17)
C28 0.069(3) 0.127(4) 0.083(3) -0.028(3) 0.051(3) 0.002(3)
C29 0.062(2) 0.036(2) 0.083(3) -0.0093(19) 0.031(2) -0.0058(17)
C31 0.0262(15) 0.052(2) 0.0355(17) 0.0030(15) 0.0095(13) 0.0018(14)
C32 0.0339(17) 0.051(2) 0.055(2) -0.0008(17) 0.0159(16) -0.0038(16)
C33 0.043(2) 0.060(2) 0.079(3) 0.013(2) 0.023(2) -0.0067(18)
C34 0.035(2) 0.086(3) 0.066(2) 0.018(2) 0.0209(18) -0.003(2)
C35 0.0320(18) 0.096(3) 0.052(2) 0.009(2) 0.0204(16) 0.0146(19)
C36 0.0309(17) 0.065(2) 0.0403(18) 0.0035(17) 0.0105(14) 0.0102(16)
C37 0.074(3) 0.050(2) 0.118(4) -0.021(2) 0.054(3) -0.012(2)
C38 0.060(3) 0.135(4) 0.103(4) 0.036(3) 0.046(3) -0.010(3)
C39 0.051(2) 0.072(3) 0.061(2) -0.002(2) 0.0198(18) 0.021(2)
C41 0.0391(17) 0.0421(19) 0.0290(15) 0.0022(14) 0.0117(13) -0.0007(14)
C42 0.052(2) 0.0391(19) 0.0363(17) -0.0002(15) 0.0144(15) -0.0040(16)
C43 0.058(2) 0.049(2) 0.047(2) 0.0062(17) 0.0176(18) -0.0141(18)
C44 0.054(2) 0.069(3) 0.0387(19) 0.0027(18) 0.0173(17) -0.0100(19)
C45 0.051(2) 0.060(2) 0.0356(18) -0.0079(16) 0.0172(16) -0.0040(17)
C46 0.0425(18) 0.0434(19) 0.0298(16) -0.0042(14) 0.0094(14) -0.0048(15)
C47 0.085(3) 0.039(2) 0.061(2) -0.0026(18) 0.030(2) -0.0024(19)
C48 0.086(3) 0.109(4) 0.076(3) 0.000(3) 0.052(3) -0.024(3)
C49 0.057(2) 0.049(2) 0.049(2) -0.0128(17) 0.0172(17) -0.0088(17)
C50 0.082(3) 0.108(4) 0.071(3) 0.006(3) 0.012(2) 0.009(3)

loop_
_atom_type_symbol
_atom_type_description
_atom_type_scat_dispersion_real
_atom_type_scat_dispersion_imag
_atom_type_scat_source
C C 0.0033 0.0016 'International Tables Vol C Tables 4.2.6.8 and 6.1.1.4'
H H 0.0000 0.0000 'International Tables Vol C Tables 4.2.6.8 and 6.1.1.4'
O O 0.0106 0.0060 'International Tables Vol C Tables 4.2.6.8 and 6.1.1.4'
N N 0.0061 0.0033 'International Tables Vol C Tables 4.2.6.8 and 6.1.1.4'
Cl Cl 0.1484 0.1585 'International Tables Vol C Tables 4.2.6.8 and 6.1.1.4'

loop_
_geom_angle_atom_site_label_1
_geom_angle_atom_site_label_2
_geom_angle_atom_site_label_3
_geom_angle
C2 N1 C1 111.2(2)
C2 N1 C11 114.2(2)
C1 N1 C11 129.8(2)
C3 N2 C1 111.2(2)
C3 N2 C21 115.0(2)
C1 N2 C21 133.5(2)
C5 N3 C4 110.9(2)
C5 N3 C31 113.4(2)
C4 N3 C31 128.4(2)
C6 N4 C4 111.1(2)
C6 N4 C41 114.1(2)
C4 N4 C41 133.1(2)
C4 C1 N2 129.5(2)
C4 C1 N1 125.4(2)
N2 C1 N1 104.7(2)
O1 C2 N1 127.5(3)
O1 C2 C3 126.2(3)
N1 C2 C3 106.2(2)
O2 C3 N2 127.1(3)
O2 C3 C2 126.5(3)
N2 C3 C2 106.4(2)
C1 C4 N3 125.1(2)
C1 C4 N4 129.9(3)
N3 C4 N4 105.0(2)
O3 C5 N3 126.8(3)
O3 C5 C6 126.5(3)
N3 C5 C6 106.5(3)
O4 C6 N4 126.1(3)
O4 C6 C5 127.6(3)
N4 C6 C5 106.3(3)
C16 C11 C12 121.5(3)
C16 C11 N1 119.1(3)
C12 C11 N1 118.1(3)
C13 C12 C11 117.7(3)
C13 C12 C17 118.9(3)
C11 C12 C17 123.3(3)
C12 C13 C14 122.5(3)
C15 C14 C13 117.8(3)
C15 C14 C18 121.8(3)
C13 C14 C18 120.4(3)
C16 C15 C14 122.4(3)
C11 C16 C15 117.9(3)
C11 C16 C19 122.7(3)
C15 C16 C19 119.3(3)
C22 C21 C26 122.0(3)
C22 C21 N2 117.7(2)
C26 C21 N2 118.6(3)
C23 C22 C21 117.5(3)
C23 C22 C27 120.5(3)
C21 C22 C27 122.0(3)
C22 C23 C24 122.4(3)
C23 C24 C25 118.2(3)
C23 C24 C28 120.9(3)
C25 C24 C28 121.0(3)
C26 C25 C24 122.1(3)
C25 C26 C21 117.4(3)
C25 C26 C29 119.7(3)
C21 C26 C29 122.9(3)
C32 C31 C36 121.6(3)
C32 C31 N3 118.7(3)
C36 C31 N3 118.3(3)
C31 C32 C33 117.9(3)
C31 C32 C37 122.8(3)
C33 C32 C37 119.2(3)
C34 C33 C32 122.4(4)
C35 C34 C33 118.1(3)
C35 C34 C38 121.1(4)
C33 C34 C38 120.8(4)
C34 C35 C36 122.4(3)
C35 C36 C31 117.5(3)
C35 C36 C39 120.1(3)
C31 C36 C39 122.4(3)
C42 C41 C46 121.4(3)
C42 C41 N4 118.9(3)
C46 C41 N4 117.9(3)
C41 C42 C43 117.4(3)
C41 C42 C47 122.6(3)
C43 C42 C47 119.8(3)
C44 C43 C42 122.6(3)
C43 C44 C45 117.9(3)
C43 C44 C48 121.1(4)
C45 C44 C48 120.9(4)
C46 C45 C44 122.1(3)
C45 C46 C41 117.9(3)
C45 C46 C49 120.7(3)
C41 C46 C49 121.2(3)
Cl2 C50 Cl1 115.0(3)

loop_
_geom_bond_atom_site_label_1
_geom_bond_atom_site_label_2
_geom_bond_distance
Cl1 C50 1.663(5)
Cl2 C50 1.684(5)
N1 C2 1.386(3)
N1 C1 1.429(3)
N1 C11 1.465(3)
N2 C3 1.380(4)
N2 C1 1.431(3)
N2 C21 1.454(3)
N3 C5 1.385(4)
N3 C4 1.427(3)
N3 C31 1.458(4)
N4 C6 1.385(4)
N4 C4 1.423(3)
N4 C41 1.451(4)
O1 C2 1.208(3)
O2 C3 1.206(3)
O4 C6 1.206(3)
O3 C5 1.209(3)
C1 C4 1.357(4)
C2 C3 1.485(4)
C5 C6 1.479(4)
C11 C16 1.393(4)
C11 C12 1.390(4)
C12 C13 1.390(4)
C12 C17 1.501(4)
C13 C14 1.379(5)
C14 C15 1.379(5)
C14 C18 1.511(4)
C15 C16 1.385(4)
C16 C19 1.500(4)
C21 C22 1.392(4)
C21 C26 1.388(4)
C22 C23 1.382(4)
C22 C27 1.502(4)
C23 C24 1.379(5)
C24 C25 1.378(5)
C24 C28 1.516(4)
C25 C26 1.392(4)
C26 C29 1.505(4)
C31 C32 1.391(4)
C31 C36 1.389(4)
C32 C33 1.390(5)
C32 C37 1.502(5)
C33 C34 1.369(5)
C34 C35 1.379(5)
C34 C38 1.514(5)
C35 C36 1.393(5)
C36 C39 1.504(5)
C41 C42 1.391(4)
C41 C46 1.397(4)
C42 C43 1.391(4)
C42 C47 1.500(4)
C43 C44 1.372(5)
C44 C45 1.388(5)
C44 C48 1.511(5)
C45 C46 1.379(4)
C46 C49 1.507(4)

loop_
_geom_torsion_atom_site_label_1
_geom_torsion_atom_site_label_2
_geom_torsion_atom_site_label_3
_geom_torsion_atom_site_label_4
_geom_torsion
C3 N2 C1 C4 166.3(3)
C21 N2 C1 C4 -6.5(5)
C3 N2 C1 N1 -6.0(3)
C21 N2 C1 N1 -178.8(3)
C2 N1 C1 C4 -169.4(3)
C11 N1 C1 C4 37.1(4)
C2 N1 C1 N2 3.4(3)
C11 N1 C1 N2 -150.2(3)
C1 N1 C2 O1 -176.5(3)
C11 N1 C2 O1 -18.5(5)
C1 N1 C2 C3 0.2(3)
C11 N1 C2 C3 158.2(2)
C1 N2 C3 O2 -174.9(3)
C21 N2 C3 O2 -0.7(5)
C1 N2 C3 C2 6.2(3)
C21 N2 C3 C2 -179.6(2)
O1 C2 C3 O2 -6.1(6)
N1 C2 C3 O2 177.2(3)
O1 C2 C3 N2 172.9(3)
N1 C2 C3 N2 -3.9(3)
N2 C1 C4 N3 -158.8(3)
N1 C1 C4 N3 12.0(5)
N2 C1 C4 N4 23.9(5)
N1 C1 C4 N4 -165.2(3)
C5 N3 C4 C1 -176.2(3)
C31 N3 C4 C1 36.1(4)
C5 N3 C4 N4 1.6(3)
C31 N3 C4 N4 -146.1(3)
C6 N4 C4 C1 174.5(3)
C41 N4 C4 C1 10.3(5)
C6 N4 C4 N3 -3.1(3)
C41 N4 C4 N3 -167.4(3)
C4 N3 C5 O3 -175.6(3)
C31 N3 C5 O3 -22.7(5)
C4 N3 C5 C6 0.4(3)
C31 N3 C5 C6 153.3(3)
C4 N4 C6 O4 -177.2(3)
C41 N4 C6 O4 -9.7(5)
C4 N4 C6 C5 3.4(3)
C41 N4 C6 C5 170.9(3)
O3 C5 C6 O4 -5.7(6)
N3 C5 C6 O4 178.3(3)
O3 C5 C6 N4 173.7(3)
N3 C5 C6 N4 -2.4(3)
C2 N1 C11 C16 -94.4(3)
C1 N1 C11 C16 58.5(4)
C2 N1 C11 C12 72.9(3)
C1 N1 C11 C12 -134.2(3)
C16 C11 C12 C13 -5.0(4)
N1 C11 C12 C13 -172.0(3)
C16 C11 C12 C17 172.1(3)
N1 C11 C12 C17 5.1(4)
C11 C12 C13 C14 2.2(5)
C17 C12 C13 C14 -175.0(3)
C12 C13 C14 C15 0.2(5)
C12 C13 C14 C18 178.9(3)
C13 C14 C15 C16 0.1(5)
C18 C14 C15 C16 -178.6(3)
C12 C11 C16 C15 5.3(4)
N1 C11 C16 C15 172.1(3)
C12 C11 C16 C19 -170.3(3)
N1 C11 C16 C19 -3.4(4)
C14 C15 C16 C11 -2.8(5)
C14 C15 C16 C19 172.9(3)
C3 N2 C21 C22 89.0(3)
C1 N2 C21 C22 -98.4(4)
C3 N2 C21 C26 -76.5(3)
C1 N2 C21 C26 96.0(4)
C26 C21 C22 C23 -7.8(4)
N2 C21 C22 C23 -172.8(3)
C26 C21 C22 C27 168.6(3)
N2 C21 C22 C27 3.6(4)
C21 C22 C23 C24 2.9(5)
C27 C22 C23 C24 -173.5(3)
C22 C23 C24 C25 1.8(5)
C22 C23 C24 C28 -179.1(3)
C23 C24 C25 C26 -2.1(5)
C28 C24 C25 C26 178.8(3)
C24 C25 C26 C21 -2.4(5)
C24 C25 C26 C29 174.4(3)
C22 C21 C26 C25 7.5(4)
N2 C21 C26 C25 172.4(3)
C22 C21 C26 C29 -169.2(3)
N2 C21 C26 C29 -4.3(4)
C5 N3 C31 C32 -89.8(3)
C4 N3 C31 C32 57.2(4)
C5 N3 C31 C36 77.2(3)
C4 N3 C31 C36 -135.8(3)
C36 C31 C32 C33 4.3(5)
N3 C31 C32 C33 170.8(3)
C36 C31 C32 C37 -172.0(3)
N3 C31 C32 C37 -5.5(5)
C31 C32 C33 C34 -1.8(5)
C37 C32 C33 C34 174.7(4)
C32 C33 C34 C35 -0.3(6)
C32 C33 C34 C38 -179.0(4)
C33 C34 C35 C36 0.0(6)
C38 C34 C35 C36 178.7(3)
C34 C35 C36 C31 2.4(5)
C34 C35 C36 C39 -175.0(3)
C32 C31 C36 C35 -4.6(5)
N3 C31 C36 C35 -171.1(3)
C32 C31 C36 C39 172.8(3)
N3 C31 C36 C39 6.2(4)
C6 N4 C41 C42 -80.5(3)
C4 N4 C41 C42 83.3(4)
C6 N4 C41 C46 84.5(3)
C4 N4 C41 C46 -111.6(3)
C46 C41 C42 C43 7.7(5)
N4 C41 C42 C43 172.2(3)
C46 C41 C42 C47 -167.5(3)
N4 C41 C42 C47 -3.0(4)
C41 C42 C43 C44 -2.5(5)
C47 C42 C43 C44 172.9(3)
C42 C43 C44 C45 -2.7(5)
C42 C43 C44 C48 178.7(3)
C43 C44 C45 C46 2.8(5)
C48 C44 C45 C46 -178.5(3)
C44 C45 C46 C41 2.2(5)
C44 C45 C46 C49 -174.0(3)
C42 C41 C46 C45 -7.6(5)
N4 C41 C46 C45 -172.3(3)
C42 C41 C46 C49 168.6(3)
N4 C41 C46 C49 3.9(4)

loop_
_cod_related_entry_id
_cod_related_entry_database
_cod_related_entry_code
1 ChemSpider 30659691
